data_7024114
loop_
_publ_author_name
'Klosterman, Jeremy K.'
'Linden, Anthony'
'Frantz, Derik K.'
'Siegel, Jay S.'

_publ_section_title
;
 Manisyl-substituted polypyridine coordination compounds:
 Metallo-supramolecular networks of interdigitated double helices
 assembled via CH...pi and pi-pi interactions.
;
_journal_issue 6
_journal_name_full 'Dalton transactions (Cambridge, England : 2003)'
_journal_page_first 1519
_journal_page_last 1531
_journal_paper_doi 10.1039/b911272c
_journal_volume 39
_journal_year 2010
_chemical_formula_moiety 'C70 H62 N6 Ni O4 2+, 2(F6 P 1-), 2(C2 H3 N)'
_chemical_formula_sum 'C74 H68 F12 N8 Ni O4 P2'
_chemical_formula_weight 1482.03
_chemical_name_systematic
;
bis{8-(4-methoxy-2,6-dimethylphenyl)-2-[5-(4-methoxy-2,6-
dimethylphenyl)-pyridin-2-yl]-1,10-phenanthroline}nickel(II)
hexafluorophosphate di-acetonitrile solvate
;
_space_group_IT_number 54
_symmetry_cell_setting orthorhombic
_symmetry_Int_Tables_number 54
_symmetry_space_group_name_Hall '-P 2a 2ac'
_symmetry_space_group_name_H-M 'P c c a'
_atom_sites_solution_hydrogens geom
_atom_sites_solution_primary direct
_atom_sites_solution_secondary difmap
_audit_creation_date 03-08-28
_audit_creation_method SHELXL-97
_cell_angle_alpha 90.00
_cell_angle_beta 90.00
_cell_angle_gamma 90.00
_cell_formula_units_Z 4
_cell_length_a 25.3094(4)
_cell_length_b 12.6402(2)
_cell_length_c 21.9538(3)
_cell_measurement_reflns_used 99688
_cell_measurement_temperature 160(1)
_cell_measurement_theta_max 27.5
_cell_measurement_theta_min 2.0
_cell_volume 7023.37(18)
_computing_cell_refinement 'DENZO-SMN (Otwinowski & Minor, 1997)'
_computing_data_collection 'COLLECT (Nonius, 2000)'
_computing_data_reduction 'DENZO-SMN and SCALEPACK (Otwinowski & Minor, 1997)'
_computing_molecular_graphics 'ORTEPII (Johnson, 1976)'
_computing_publication_material 'SHELXL97 and PLATON (Spek, 2009)'
_computing_structure_refinement 'SHELXL97 (Sheldrick, 2008)'
_computing_structure_solution 'SIR92 (Altomare et al., 1994)'
_diffrn_ambient_temperature 160(1)
_diffrn_detector '65 mm CCD camera on \k goniostat'
_diffrn_detector_area_resol_mean 9
_diffrn_measured_fraction_theta_full 0.998
_diffrn_measured_fraction_theta_max 0.998
_diffrn_measurement_device_type 'Nonius KappaCCD area-detector diffractometer'
_diffrn_measurement_method '\f and \w scans with \k offsets'
_diffrn_radiation_monochromator 'horizontally mounted graphite crystal'
_diffrn_radiation_source 'Nonius FR590 sealed tube generator'
_diffrn_radiation_type 'Mo K\a'
_diffrn_radiation_wavelength 0.71073
_diffrn_reflns_av_R_equivalents 0.0619
_diffrn_reflns_av_sigmaI/netI 0.0370
_diffrn_reflns_limit_h_max 32
_diffrn_reflns_limit_h_min -31
_diffrn_reflns_limit_k_max 16
_diffrn_reflns_limit_k_min -16
_diffrn_reflns_limit_l_max 26
_diffrn_reflns_limit_l_min -28
_diffrn_reflns_number 77907
_diffrn_reflns_theta_full 27.50
_diffrn_reflns_theta_max 27.50
_diffrn_reflns_theta_min 2.02
_diffrn_standards_decay_% 0
_diffrn_standards_number 0
_exptl_absorpt_coefficient_mu 0.409
_exptl_absorpt_correction_T_max 0.961
_exptl_absorpt_correction_T_min 0.885
_exptl_absorpt_correction_type multi-scan
_exptl_absorpt_process_details '(Blessing, 1995)'
_exptl_crystal_colour yellow
_exptl_crystal_density_diffrn 1.401
_exptl_crystal_density_method 'not measured'
_exptl_crystal_description prism
_exptl_crystal_F_000 3064
_exptl_crystal_size_max 0.32
_exptl_crystal_size_mid 0.30
_exptl_crystal_size_min 0.12
_refine_diff_density_max 1.095
_refine_diff_density_min -0.328
_refine_diff_density_rms 0.068
_refine_ls_extinction_method none
_refine_ls_goodness_of_fit_ref 1.051
_refine_ls_hydrogen_treatment constr
_refine_ls_matrix_type full
_refine_ls_number_parameters 639
_refine_ls_number_reflns 8068
_refine_ls_number_restraints 944
_refine_ls_restrained_S_all 1.040
_refine_ls_R_factor_all 0.1186
_refine_ls_R_factor_gt 0.0737
_refine_ls_shift/su_max 0.001
_refine_ls_shift/su_mean 0.000
_refine_ls_structure_factor_coef Fsqd
_refine_ls_weighting_details 'w=1/[\s^2^(Fo^2^)+(0.1093P)^2^+6.1409P] where P=(Fo^2^+2Fc^2^)/3'
_refine_ls_weighting_scheme calc
_refine_ls_wR_factor_gt 0.1962
_refine_ls_wR_factor_ref 0.2276
_reflns_number_gt 5148
_reflns_number_total 8070
_reflns_threshold_expression 'I > 2\s(I)'
_cod_data_source_file b911272c.txt
_cod_data_source_block 5a
_cod_original_sg_symbol_H-M 'P c c a '
_cod_database_code 7024114

loop_
_symmetry_equiv_pos_as_xyz
'x, y, z'
'-x+1/2, -y, z'
'x+1/2, -y, -z+1/2'
'-x, y, -z+1/2'
'-x, -y, -z'
'x-1/2, y, -z'
'-x-1/2, y, z-1/2'
'x, -y, z-1/2'

loop_
_atom_site_label
_atom_site_type_symbol
_atom_site_fract_x
_atom_site_fract_y
_atom_site_fract_z
_atom_site_U_iso_or_equiv
_atom_site_adp_type
_atom_site_occupancy
_atom_site_symmetry_multiplicity
_atom_site_calc_flag
_atom_site_refinement_flags
_atom_site_disorder_assembly
_atom_site_disorder_group
Ni Ni 1.0000 0.28986(5) 0.2500 0.0484(2) Uani 1 2 d S . .
O1 O 1.23590(14) 0.8392(3) 0.33432(17) 0.0960(10) Uani 1 1 d . . .
O2 O 1.01041(13) -0.2464(3) -0.05016(13) 0.0783(8) Uani 1 1 d . A .
N1 N 1.01432(11) 0.4130(2) 0.31390(12) 0.0501(7) Uani 1 1 d . . .
N2 N 0.93415(11) 0.2916(2) 0.29766(13) 0.0551(7) Uani 1 1 d . A .
N3 N 0.95640(11) 0.1668(2) 0.20634(14) 0.0544(7) Uani 1 1 d . . .
C1 C 1.2702(2) 0.8554(6) 0.3862(3) 0.120(2) Uani 1 1 d . . .
H11 H 1.2495 0.8833 0.4204 0.179 Uiso 1 1 calc R . .
H12 H 1.2980 0.9061 0.3755 0.179 Uiso 1 1 calc R . .
H13 H 1.2863 0.7879 0.3980 0.179 Uiso 1 1 calc R . .
C2 C 1.19469(18) 0.7709(3) 0.3418(2) 0.0709(11) Uani 1 1 d . . .
C3 C 1.17908(17) 0.7294(3) 0.3968(2) 0.0658(11) Uani 1 1 d . . .
H3 H 1.1985 0.7459 0.4326 0.079 Uiso 1 1 calc R . .
C4 C 1.13489(17) 0.6628(3) 0.40062(16) 0.0609(10) Uani 1 1 d . . .
C5 C 1.12119(18) 0.6152(4) 0.46117(17) 0.0732(11) Uani 1 1 d . . .
H51 H 1.0879 0.6456 0.4759 0.110 Uiso 1 1 calc R . .
H52 H 1.1494 0.6304 0.4904 0.110 Uiso 1 1 calc R . .
H53 H 1.1172 0.5384 0.4568 0.110 Uiso 1 1 calc R . .
C6 C 1.10627(16) 0.6391(3) 0.34780(16) 0.0572(9) Uani 1 1 d . . .
C7 C 1.05668(14) 0.4758(3) 0.31613(14) 0.0495(8) Uani 1 1 d . . .
H7 H 1.0869 0.4562 0.2931 0.059 Uiso 1 1 calc R . .
C8 C 1.05902(15) 0.5694(3) 0.35075(15) 0.0547(9) Uani 1 1 d . . .
C9 C 1.01473(18) 0.5919(3) 0.38561(17) 0.0658(10) Uani 1 1 d . A .
H9 H 1.0144 0.6536 0.4103 0.079 Uiso 1 1 calc R . .
C10 C 0.97145(18) 0.5270(3) 0.38511(16) 0.0684(11) Uani 1 1 d . . .
H10 H 0.9416 0.5429 0.4097 0.082 Uiso 0.754(9) 1 calc PR A 1
C11 C 0.97154(14) 0.4375(3) 0.34833(15) 0.0557(9) Uani 1 1 d . A .
C12 C 0.92681(15) 0.3649(3) 0.34100(17) 0.0630(10) Uani 1 1 d . . .
C13 C 0.87936(18) 0.3672(5) 0.3737(2) 0.0856(14) Uani 1 1 d . A .
H131 H 0.8727 0.4214 0.4027 0.103 Uiso 0.754(9) 1 calc PR A 1
C14 C 0.8427(2) 0.2892(6) 0.3629(3) 0.112(2) Uani 1 1 d . . .
H14 H 0.8110 0.2879 0.3861 0.134 Uiso 1 1 calc R A .
C15 C 0.85089(18) 0.2121(5) 0.3187(3) 0.0989(17) Uani 1 1 d . A .
H15 H 0.8257 0.1579 0.3111 0.119 Uiso 0.246(9) 1 calc PR A 2
C16A C 0.8183(2) 0.1170(7) 0.3041(3) 0.098(2) Uani 0.754(9) 1 d P A 1
H161 H 0.7873 0.1043 0.3272 0.117 Uiso 0.754(9) 1 calc PR A 1
C17A C 0.8309(2) 0.0495(6) 0.2600(3) 0.088(2) Uani 0.754(9) 1 d P A 1
H171 H 0.8080 -0.0087 0.2527 0.105 Uiso 0.754(9) 1 calc PR A 1
C16B C 0.9158(12) 0.5319(18) 0.4062(10) 0.106(9) Uani 0.246(9) 1 d P A 2
H162 H 0.9075 0.5930 0.4295 0.128 Uiso 0.246(9) 1 calc PR A 2
C17B C 0.8741(11) 0.463(3) 0.3979(11) 0.116(10) Uani 0.246(9) 1 d P A 2
H172 H 0.8399 0.4851 0.4102 0.139 Uiso 0.246(9) 1 calc PR A 2
C18 C 0.87830(16) 0.0599(4) 0.2222(2) 0.0774(12) Uani 1 1 d . . .
H18 H 0.8463 0.0476 0.2437 0.093 Uiso 0.246(9) 1 calc PR A 2
C19 C 0.89461(17) -0.0068(4) 0.1753(2) 0.0746(11) Uani 1 1 d . A .
H19 H 0.8738 -0.0669 0.1652 0.090 Uiso 1 1 calc R . .
C20 C 0.94040(15) 0.0128(3) 0.14323(18) 0.0634(10) Uani 1 1 d . . .
C21 C 0.96968(14) 0.1026(3) 0.16107(17) 0.0557(8) Uani 1 1 d . A .
H21 H 1.0011 0.1181 0.1391 0.067 Uiso 1 1 calc R . .
C22 C 0.91111(14) 0.1458(3) 0.23663(18) 0.0627(10) Uani 1 1 d . A .
C23 C 0.89843(15) 0.2185(3) 0.28571(19) 0.0648(10) Uani 1 1 d . . .
C24 C 0.95755(16) -0.0560(3) 0.09203(16) 0.0583(9) Uani 1 1 d . A .
C25 C 0.92840(16) -0.0734(3) 0.0408(2) 0.0671(10) Uani 1 1 d . . .
C26 C 0.87480(18) -0.0229(4) 0.0324(2) 0.0858(13) Uani 1 1 d . A .
H261 H 0.8486 -0.0611 0.0567 0.129 Uiso 1 1 calc R . .
H262 H 0.8648 -0.0258 -0.0107 0.129 Uiso 1 1 calc R . .
H263 H 0.8762 0.0511 0.0456 0.129 Uiso 1 1 calc R . .
C27 C 0.94694(17) -0.1375(3) -0.00593(19) 0.0679(10) Uani 1 1 d . A .
H27 H 0.9253 -0.1504 -0.0405 0.081 Uiso 1 1 calc R . .
C28 C 0.99695(17) -0.1832(3) -0.00255(19) 0.0631(10) Uani 1 1 d . . .
C29 C 1.0625(2) -0.2881(4) -0.0503(2) 0.0863(14) Uani 1 1 d . . .
H291 H 1.0880 -0.2298 -0.0515 0.129 Uiso 1 1 calc R A .
H292 H 1.0674 -0.3331 -0.0863 0.129 Uiso 1 1 calc R . .
H293 H 1.0681 -0.3302 -0.0134 0.129 Uiso 1 1 calc R . .
C30 C 1.02841(16) -0.1645(3) 0.04760(17) 0.0600(9) Uani 1 1 d . A .
H30 H 1.0626 -0.1952 0.0498 0.072 Uiso 1 1 calc R . .
C31 C 1.01036(16) -0.1009(3) 0.09497(18) 0.0615(10) Uani 1 1 d . . .
C32 C 1.0474(2) -0.0850(4) 0.1487(2) 0.0847(14) Uani 1 1 d . A .
H321 H 1.0732 -0.1429 0.1499 0.127 Uiso 1 1 calc R . .
H322 H 1.0270 -0.0844 0.1866 0.127 Uiso 1 1 calc R . .
H323 H 1.0660 -0.0175 0.1442 0.127 Uiso 1 1 calc R . .
C33 C 1.0943(2) 0.6576(4) 0.23302(19) 0.0861(15) Uani 1 1 d . . .
H331 H 1.1069 0.7051 0.2009 0.129 Uiso 1 1 calc R . .
H332 H 1.0564 0.6686 0.2393 0.129 Uiso 1 1 calc R . .
H333 H 1.1007 0.5840 0.2209 0.129 Uiso 1 1 calc R . .
C34 C 1.12355(18) 0.6807(3) 0.29138(18) 0.0643(10) Uani 1 1 d . . .
C35 C 1.16691(19) 0.7453(3) 0.28912(19) 0.0704(11) Uani 1 1 d . . .
H35 H 1.1782 0.7731 0.2511 0.085 Uiso 1 1 calc R . .
P1A P 0.80722(7) 0.3084(2) -0.05813(10) 0.0686(8) Uani 0.600(4) 1 d PD B 1
F1A F 0.75051(13) 0.2784(6) -0.0347(2) 0.114(2) Uani 0.600(4) 1 d PDU B 1
F2A F 0.86383(16) 0.3394(7) -0.0810(3) 0.129(3) Uani 0.600(4) 1 d PDU B 1
F3A F 0.7849(3) 0.4177(4) -0.0801(3) 0.196(4) Uani 0.600(4) 1 d PDU B 1
F4A F 0.8287(2) 0.1988(3) -0.0356(3) 0.113(2) Uani 0.600(4) 1 d PDU B 1
F5A F 0.7935(3) 0.2589(6) -0.1217(2) 0.136(4) Uani 0.600(4) 1 d PDU B 1
F6A F 0.8204(3) 0.3577(5) 0.0057(2) 0.125(3) Uani 0.600(4) 1 d PDU B 1
P1B P 0.8074(4) 0.2942(9) -0.0635(5) 0.194(12) Uani 0.206(7) 1 d PDU C 2
F1B F 0.7722(9) 0.1943(13) -0.0510(9) 0.190(13) Uani 0.206(7) 1 d PDU C 2
F2B F 0.8426(7) 0.3940(14) -0.0758(8) 0.158(11) Uani 0.206(7) 1 d PDU C 2
F3B F 0.7590(5) 0.3677(15) -0.0491(7) 0.116(7) Uani 0.206(7) 1 d PDU C 2
F4B F 0.8554(7) 0.2204(17) -0.0785(9) 0.149(11) Uani 0.206(7) 1 d PDU C 2
F5B F 0.7903(6) 0.2920(14) -0.1321(5) 0.094(6) Uani 0.206(7) 1 d PDU C 2
F6B F 0.8239(6) 0.2968(15) 0.0054(5) 0.109(7) Uani 0.206(7) 1 d PDU C 2
P1C P 0.8005(2) 0.2323(8) -0.0653(3) 0.069(3) Uani 0.194(6) 1 d PDU D 3
F1C F 0.7447(3) 0.1999(17) -0.0403(7) 0.115(7) Uani 0.194(6) 1 d PDU D 3
F2C F 0.8561(4) 0.2647(16) -0.0906(7) 0.106(7) Uani 0.194(6) 1 d PDU D 3
F3C F 0.7749(6) 0.262(2) -0.1281(6) 0.192(18) Uani 0.194(6) 1 d PDU D 3
F4C F 0.8259(6) 0.202(2) -0.0025(5) 0.137(10) Uani 0.194(6) 1 d PDU D 3
F5C F 0.8094(9) 0.1163(10) -0.0884(11) 0.40(4) Uani 0.194(6) 1 d PDU D 3
F6C F 0.7914(9) 0.3485(10) -0.0424(12) 0.30(3) Uani 0.194(6) 1 d PDU D 3
C37 C 0.7538(8) 0.5225(18) 0.2845(6) 0.126(7) Uani 0.50 1 d PD E 1
H371 H 0.7751 0.5802 0.3015 0.189 Uiso 0.50 1 calc PR E 1
H372 H 0.7760 0.4776 0.2587 0.189 Uiso 0.50 1 calc PR E 1
H373 H 0.7390 0.4800 0.3178 0.189 Uiso 0.50 1 calc PR E 1
C38 C 0.7111(5) 0.5663(11) 0.2484(6) 0.109(4) Uani 0.50 1 d PD . 1
N39 N 0.6804(4) 0.6066(10) 0.2184(8) 0.126(4) Uani 0.50 1 d PD F 1
N40 N 0.6753(5) 0.6142(12) 0.1620(8) 0.136(5) Uani 0.50 1 d PD G 2
C41 C 0.7048(6) 0.5731(11) 0.1309(7) 0.118(5) Uani 0.50 1 d PD G 2
C42 C 0.742(2) 0.517(5) 0.0923(7) 0.150(10) Uani 0.50 1 d PD G 2
H421 H 0.7424 0.4421 0.1032 0.225 Uiso 0.50 1 calc PR G 2
H422 H 0.7774 0.5471 0.0979 0.225 Uiso 0.50 1 calc PR G 2
H423 H 0.7314 0.5250 0.0496 0.225 Uiso 0.50 1 calc PR G 2

loop_
_atom_site_aniso_label
_atom_site_aniso_U_11
_atom_site_aniso_U_22
_atom_site_aniso_U_33
_atom_site_aniso_U_23
_atom_site_aniso_U_13
_atom_site_aniso_U_12
Ni 0.0412(3) 0.0485(4) 0.0555(4) 0.000 0.0093(3) 0.000
O1 0.100(3) 0.079(2) 0.109(2) 0.0055(19) -0.020(2) -0.0208(19)
O2 0.090(2) 0.0770(18) 0.0684(17) -0.0105(15) -0.0211(15) -0.0085(16)
N1 0.0524(16) 0.0486(15) 0.0493(15) 0.0047(12) 0.0022(12) 0.0110(12)
N2 0.0436(15) 0.0636(18) 0.0581(17) 0.0113(15) 0.0111(13) 0.0044(14)
N3 0.0458(15) 0.0505(15) 0.0668(18) 0.0060(14) 0.0071(13) -0.0065(13)
C1 0.095(4) 0.142(5) 0.122(5) -0.003(4) -0.026(4) -0.035(4)
C2 0.080(3) 0.045(2) 0.088(3) -0.002(2) -0.013(2) 0.0060(19)
C3 0.075(3) 0.049(2) 0.073(3) -0.0134(18) -0.019(2) 0.0114(19)
C4 0.080(3) 0.0467(19) 0.056(2) -0.0084(16) -0.0096(18) 0.0241(19)
C5 0.088(3) 0.077(3) 0.054(2) -0.0072(19) -0.013(2) 0.015(2)
C6 0.075(2) 0.0387(17) 0.058(2) -0.0030(15) -0.0110(18) 0.0107(16)
C7 0.0546(19) 0.0465(18) 0.0473(17) 0.0016(14) -0.0015(15) 0.0070(15)
C8 0.070(2) 0.0470(18) 0.0474(17) -0.0024(15) -0.0066(16) 0.0180(17)
C9 0.081(3) 0.061(2) 0.055(2) -0.0108(17) -0.0063(19) 0.021(2)
C10 0.075(3) 0.079(3) 0.0506(19) -0.0018(19) 0.0087(19) 0.035(2)
C11 0.058(2) 0.065(2) 0.0448(17) 0.0077(16) 0.0013(15) 0.0186(18)
C12 0.053(2) 0.078(3) 0.058(2) 0.0116(19) 0.0096(17) 0.0179(19)
C13 0.058(3) 0.116(4) 0.082(3) -0.016(3) 0.017(2) 0.015(3)
C14 0.060(3) 0.169(6) 0.107(4) -0.031(4) 0.037(3) -0.009(3)
C15 0.056(3) 0.137(5) 0.104(4) -0.013(3) 0.032(3) -0.023(3)
C16A 0.052(3) 0.136(6) 0.104(5) 0.003(5) 0.026(3) -0.028(4)
C17A 0.062(4) 0.113(5) 0.088(4) 0.003(4) 0.013(3) -0.035(4)
C16B 0.15(2) 0.077(14) 0.095(15) -0.014(12) 0.034(15) 0.046(15)
C17B 0.105(18) 0.15(2) 0.094(16) 0.035(16) 0.049(14) 0.064(18)
C18 0.054(2) 0.089(3) 0.090(3) 0.021(3) 0.004(2) -0.022(2)
C19 0.070(3) 0.072(3) 0.081(3) 0.005(2) -0.006(2) -0.030(2)
C20 0.060(2) 0.054(2) 0.076(2) 0.0095(19) -0.0090(19) -0.0161(17)
C21 0.0514(19) 0.0469(18) 0.069(2) 0.0014(17) 0.0004(17) -0.0059(15)
C22 0.0489(19) 0.066(2) 0.073(2) 0.0121(19) 0.0089(17) -0.0065(18)
C23 0.0471(19) 0.077(3) 0.070(2) 0.012(2) 0.0111(17) 0.0003(19)
C24 0.085(3) 0.0325(15) 0.0572(19) 0.0011(14) -0.0069(18) -0.0134(17)
C25 0.061(2) 0.054(2) 0.087(3) 0.017(2) -0.009(2) -0.0161(18)
C26 0.067(3) 0.090(3) 0.100(3) 0.006(3) -0.016(2) -0.013(2)
C27 0.071(3) 0.065(2) 0.068(2) 0.006(2) -0.016(2) -0.020(2)
C28 0.081(3) 0.0472(18) 0.061(2) 0.0034(16) -0.0134(19) -0.0160(19)
C29 0.101(4) 0.083(3) 0.075(3) -0.017(2) -0.023(3) 0.007(3)
C30 0.071(2) 0.0416(17) 0.067(2) 0.0019(16) -0.0158(19) -0.0092(17)
C31 0.079(3) 0.0390(17) 0.066(2) 0.0034(16) -0.0190(19) -0.0088(17)
C32 0.098(3) 0.072(3) 0.084(3) -0.016(2) -0.038(3) 0.013(2)
C33 0.123(4) 0.077(3) 0.058(2) 0.015(2) -0.022(2) -0.025(3)
C34 0.090(3) 0.0429(18) 0.060(2) 0.0006(16) -0.013(2) 0.0053(19)
C35 0.097(3) 0.0468(19) 0.068(2) 0.0061(18) -0.011(2) -0.001(2)
P1A 0.0444(10) 0.096(2) 0.0650(12) 0.0200(12) -0.0147(9) -0.0026(11)
F1A 0.051(3) 0.206(8) 0.085(3) -0.004(5) -0.004(2) 0.006(4)
F2A 0.083(4) 0.172(7) 0.133(5) 0.073(6) -0.017(3) -0.046(5)
F3A 0.178(8) 0.195(8) 0.216(8) 0.102(7) -0.036(7) 0.045(6)
F4A 0.090(4) 0.118(5) 0.131(6) 0.028(5) -0.036(4) 0.001(3)
F5A 0.089(5) 0.265(11) 0.054(3) 0.008(5) -0.010(3) 0.017(6)
F6A 0.123(5) 0.121(5) 0.131(5) -0.017(4) -0.037(4) 0.017(4)
P1B 0.195(14) 0.201(15) 0.187(14) -0.015(9) -0.007(9) -0.001(9)
F1B 0.19(2) 0.154(17) 0.23(2) 0.023(15) 0.007(17) -0.007(16)
F2B 0.146(17) 0.131(15) 0.196(18) 0.018(13) 0.011(14) -0.054(13)
F3B 0.080(10) 0.146(14) 0.122(12) -0.005(11) -0.036(9) 0.031(10)
F4B 0.098(13) 0.183(19) 0.167(18) 0.000(14) -0.008(12) 0.071(12)
F5B 0.040(7) 0.154(13) 0.089(10) 0.059(9) -0.036(7) -0.023(8)
F6B 0.097(10) 0.153(17) 0.078(9) 0.019(10) -0.013(8) 0.025(12)
P1C 0.035(3) 0.094(6) 0.077(4) 0.018(4) -0.017(2) 0.005(3)
F1C 0.091(12) 0.156(16) 0.098(11) 0.021(11) -0.001(9) -0.011(11)
F2C 0.089(12) 0.109(12) 0.120(12) 0.057(12) 0.012(9) -0.003(10)
F3C 0.15(2) 0.26(3) 0.16(2) 0.032(17) 0.015(15) 0.016(17)
F4C 0.123(14) 0.185(18) 0.102(14) 0.028(13) -0.026(11) 0.031(13)
F5C 0.42(4) 0.40(4) 0.40(4) 0.01(2) 0.02(2) 0.00(2)
F6C 0.31(3) 0.28(3) 0.30(3) 0.00(2) 0.03(2) 0.01(2)
C37 0.131(11) 0.13(2) 0.115(8) 0.010(11) -0.004(12) -0.033(13)
C38 0.081(8) 0.123(11) 0.125(11) -0.026(8) 0.020(7) -0.034(8)
N39 0.073(7) 0.127(9) 0.179(14) -0.033(10) 0.006(8) -0.029(6)
N40 0.106(9) 0.144(11) 0.159(12) 0.012(10) 0.020(9) -0.057(8)
C41 0.090(9) 0.107(11) 0.157(14) 0.035(10) 0.002(8) -0.050(8)
C42 0.14(3) 0.13(4) 0.179(12) 0.04(2) -0.02(2) -0.076(14)

loop_
_atom_type_symbol
_atom_type_description
_atom_type_number_in_cell
_atom_type_scat_dispersion_real
_atom_type_scat_dispersion_imag
_atom_type_scat_source
C C 296 0.0033 0.0016
; International Tables for Crystallography (1992).
Vol. C, Tables 4.2.6.8 and 6.1.1.4
;
H H 272 0.0000 0.0000
; International Tables for Crystallography (1992).
Vol. C, Tables 4.2.6.8 and 6.1.1.4
;
F F 48 0.0171 0.0103
; International Tables for Crystallography (1992).
Vol. C, Tables 4.2.6.8 and 6.1.1.4
;
N N 32 0.0061 0.0033
; International Tables for Crystallography (1992).
Vol. C, Tables 4.2.6.8 and 6.1.1.4
;
Ni Ni 4 0.3393 1.1124
; International Tables for Crystallography (1992).
Vol. C, Tables 4.2.6.8 and 6.1.1.4
;
O O 16 0.0106 0.0060
; International Tables for Crystallography (1992).
Vol. C, Tables 4.2.6.8 and 6.1.1.4
;
P P 8 0.1023 0.0942
; International Tables for Crystallography (1992).
Vol. C, Tables 4.2.6.8 and 6.1.1.4
;

loop_
_geom_angle_atom_site_label_1
_geom_angle_atom_site_label_2
_geom_angle_atom_site_label_3
_geom_angle
_geom_angle_site_symmetry_1
_geom_angle_site_symmetry_3
N2 Ni N2 178.69(18) . 4_755
N2 Ni N1 77.60(12) . .
N2 Ni N1 101.42(11) . 4_755
N1 Ni N1 85.88(14) . 4_755
N2 Ni N3 101.97(11) . 4_755
N1 Ni N3 98.59(11) . 4_755
N2 Ni N3 79.00(12) . .
N1 Ni N3 156.60(11) . .
N3 Ni N3 86.43(16) 4_755 .
C2 O1 C1 117.0(4) . .
C28 O2 C29 116.9(3) . .
C7 N1 C11 119.0(3) . .
C7 N1 Ni 126.6(2) . .
C11 N1 Ni 113.5(2) . .
C23 N2 C12 122.0(3) . .
C23 N2 Ni 117.8(3) . .
C12 N2 Ni 120.2(3) . .
C21 N3 C22 117.6(3) . .
C21 N3 Ni 130.6(2) . .
C22 N3 Ni 111.1(3) . .
O1 C1 H11 109.5 . .
O1 C1 H12 109.5 . .
H11 C1 H12 109.5 . .
O1 C1 H13 109.5 . .
H11 C1 H13 109.5 . .
H12 C1 H13 109.5 . .
O1 C2 C3 124.5(4) . .
O1 C2 C35 115.8(4) . .
C3 C2 C35 119.7(4) . .
C2 C3 C4 120.7(4) . .
C2 C3 H3 119.6 . .
C4 C3 H3 119.6 . .
C6 C4 C3 119.5(4) . .
C6 C4 C5 121.9(4) . .
C3 C4 C5 118.6(4) . .
C4 C5 H51 109.5 . .
C4 C5 H52 109.5 . .
H51 C5 H52 109.5 . .
C4 C5 H53 109.5 . .
H51 C5 H53 109.5 . .
H52 C5 H53 109.5 . .
C4 C6 C34 119.0(4) . .
C4 C6 C8 120.5(3) . .
C34 C6 C8 120.5(3) . .
N1 C7 C8 123.6(3) . .
N1 C7 H7 118.2 . .
C8 C7 H7 118.2 . .
C9 C8 C7 115.9(4) . .
C9 C8 C6 123.6(3) . .
C7 C8 C6 120.6(3) . .
C10 C9 C8 121.3(4) . .
C10 C9 H9 119.3 . .
C8 C9 H9 119.3 . .
C9 C10 C11 119.4(4) . .
C9 C10 C16B 137.0(10) . .
C11 C10 C16B 102.6(10) . .
C9 C10 H10 120.3 . .
C11 C10 H10 120.3 . .
N1 C11 C10 120.7(4) . .
N1 C11 C12 114.3(3) . .
C10 C11 C12 124.9(3) . .
N2 C12 C13 119.9(4) . .
N2 C12 C11 113.8(3) . .
C13 C12 C11 126.3(4) . .
C17B C13 C14 131.0(13) . .
C17B C13 C12 108.1(12) . .
C14 C13 C12 118.4(5) . .
C14 C13 H131 120.8 . .
C12 C13 H131 120.8 . .
C13 C14 C15 121.5(4) . .
C13 C14 H14 119.3 . .
C15 C14 H14 119.3 . .
C14 C15 C23 116.5(5) . .
C14 C15 C16A 129.1(5) . .
C23 C15 C16A 114.1(5) . .
C14 C15 H15 121.7 . .
C23 C15 H15 121.7 . .
C17A C16A C15 122.8(5) . .
C17A C16A H161 118.6 . .
C15 C16A H161 118.6 . .
C16A C17A C18 123.5(6) . .
C16A C17A H171 118.3 . .
C18 C17A H171 118.3 . .
C17B C16B C10 131.1(17) . .
C17B C16B H162 114.4 . .
C10 C16B H162 114.4 . .
C13 C17B C16B 123.5(18) . .
C13 C17B H172 118.3 . .
C16B C17B H172 118.3 . .
C19 C18 C22 117.3(4) . .
C19 C18 C17A 127.4(5) . .
C22 C18 C17A 115.2(5) . .
C19 C18 H18 121.3 . .
C22 C18 H18 121.3 . .
C20 C19 C18 121.2(4) . .
C20 C19 H19 119.4 . .
C18 C19 H19 119.4 . .
C19 C20 C21 116.4(4) . .
C19 C20 C24 121.8(3) . .
C21 C20 C24 121.8(3) . .
N3 C21 C20 124.5(3) . .
N3 C21 H21 117.7 . .
C20 C21 H21 117.7 . .
N3 C22 C18 122.9(4) . .
N3 C22 C23 115.4(3) . .
C18 C22 C23 121.7(4) . .
N2 C23 C15 121.6(4) . .
N2 C23 C22 116.1(3) . .
C15 C23 C22 122.3(4) . .
C25 C24 C31 118.1(4) . .
C25 C24 C20 124.1(4) . .
C31 C24 C20 117.6(3) . .
C24 C25 C27 121.4(4) . .
C24 C25 C26 121.3(4) . .
C27 C25 C26 117.4(4) . .
C25 C26 H261 109.5 . .
C25 C26 H262 109.5 . .
H261 C26 H262 109.5 . .
C25 C26 H263 109.5 . .
H261 C26 H263 109.5 . .
H262 C26 H263 109.5 . .
C25 C27 C28 120.6(4) . .
C25 C27 H27 119.7 . .
C28 C27 H27 119.7 . .
O2 C28 C30 124.7(4) . .
O2 C28 C27 115.5(4) . .
C30 C28 C27 119.8(4) . .
O2 C29 H291 109.5 . .
O2 C29 H292 109.5 . .
H291 C29 H292 109.5 . .
O2 C29 H293 109.5 . .
H291 C29 H293 109.5 . .
H292 C29 H293 109.5 . .
C28 C30 C31 120.4(4) . .
C28 C30 H30 119.8 . .
C31 C30 H30 119.8 . .
C30 C31 C24 119.6(3) . .
C30 C31 C32 117.0(4) . .
C24 C31 C32 123.4(4) . .
C31 C32 H321 109.5 . .
C31 C32 H322 109.5 . .
H321 C32 H322 109.5 . .
C31 C32 H323 109.5 . .
H321 C32 H323 109.5 . .
H322 C32 H323 109.5 . .
C34 C33 H331 109.5 . .
C34 C33 H332 109.5 . .
H331 C33 H332 109.5 . .
C34 C33 H333 109.5 . .
H331 C33 H333 109.5 . .
H332 C33 H333 109.5 . .
C35 C34 C6 120.1(4) . .
C35 C34 C33 118.5(4) . .
C6 C34 C33 121.3(4) . .
C34 C35 C2 120.9(4) . .
C34 C35 H35 119.5 . .
C2 C35 H35 119.5 . .
F5A P1A F2A 91.0(3) . .
F5A P1A F4A 90.3(3) . .
F2A P1A F4A 90.3(3) . .
F5A P1A F3A 89.9(3) . .
F2A P1A F3A 90.5(3) . .
F4A P1A F3A 179.1(3) . .
F5A P1A F6A 179.4(3) . .
F2A P1A F6A 89.6(3) . .
F4A P1A F6A 89.7(3) . .
F3A P1A F6A 90.1(3) . .
F5A P1A F1A 89.6(3) . .
F2A P1A F1A 179.4(3) . .
F4A P1A F1A 90.1(3) . .
F3A P1A F1A 89.1(3) . .
F6A P1A F1A 89.8(3) . .
F5B P1B F3B 89.4(3) . .
F5B P1B F4B 90.0(3) . .
F3B P1B F4B 179.4(4) . .
F5B P1B F6B 179.4(4) . .
F3B P1B F6B 90.1(3) . .
F4B P1B F6B 90.5(3) . .
F5B P1B F2B 90.2(3) . .
F3B P1B F2B 90.1(3) . .
F4B P1B F2B 90.1(3) . .
F6B P1B F2B 89.9(3) . .
F5B P1B F1B 89.9(3) . .
F3B P1B F1B 89.9(3) . .
F4B P1B F1B 89.9(3) . .
F6B P1B F1B 90.0(3) . .
F2B P1B F1B 179.9(5) . .
F4C P1C F6C 90.3(3) . .
F4C P1C F1C 90.0(3) . .
F6C P1C F1C 90.1(3) . .
F4C P1C F5C 89.9(3) . .
F6C P1C F5C 179.8(4) . .
F1C P1C F5C 90.0(3) . .
F4C P1C F3C 179.7(4) . .
F6C P1C F3C 90.0(3) . .
F1C P1C F3C 89.9(3) . .
F5C P1C F3C 89.9(3) . .
F4C P1C F2C 90.3(3) . .
F6C P1C F2C 90.0(3) . .
F1C P1C F2C 179.7(4) . .
F5C P1C F2C 89.9(3) . .
F3C P1C F2C 89.8(3) . .
N39 C38 C37 174.4(15) . .
N40 C41 C42 178(3) . .
C41 C42 H421 109.5 . .
C41 C42 H422 109.5 . .
H421 C42 H422 109.5 . .
C41 C42 H423 109.5 . .
H421 C42 H423 109.5 . .
H422 C42 H423 109.5 . .

loop_
_geom_bond_atom_site_label_1
_geom_bond_atom_site_label_2
_geom_bond_distance
Ni N2 1.968(3)
Ni N1 2.127(3)
Ni N3 2.135(3)
O1 C2 1.363(5)
O1 C1 1.447(6)
O2 C28 1.360(5)
O2 C29 1.420(6)
N1 C7 1.334(4)
N1 C11 1.356(4)
N2 C23 1.320(5)
N2 C12 1.340(5)
N3 C21 1.326(5)
N3 C22 1.351(4)
C1 H11 0.9800
C1 H12 0.9800
C1 H13 0.9800
C2 C3 1.375(6)
C2 C35 1.391(6)
C3 C4 1.402(6)
C3 H3 0.9500
C4 C6 1.400(5)
C4 C5 1.500(6)
C5 H51 0.9800
C5 H52 0.9800
C5 H53 0.9800
C6 C34 1.415(5)
C6 C8 1.487(5)
C7 C8 1.408(5)
C7 H7 0.9500
C8 C9 1.387(5)
C9 C10 1.369(6)
C9 H9 0.9500
C10 C11 1.389(5)
C10 C16B 1.48(3)
C10 H10 0.9500
C11 C12 1.467(6)
C12 C13 1.400(6)
C13 C17B 1.33(3)
C13 C14 1.376(8)
C13 H131 0.9500
C14 C15 1.391(8)
C14 H14 0.9500
C15 C23 1.406(5)
C15 C16A 1.491(9)
C15 H15 0.9500
C16A C17A 1.329(10)
C16A H161 0.9500
C17A C18 1.464(7)
C17A H171 0.9500
C16B C17B 1.38(4)
C16B H162 0.9500
C17B H172 0.9500
C18 C19 1.394(6)
C18 C22 1.404(6)
C18 H18 0.9500
C19 C20 1.378(6)
C19 H19 0.9500
C20 C21 1.411(5)
C20 C24 1.486(5)
C21 H21 0.9500
C22 C23 1.452(6)
C24 C25 1.363(5)
C24 C31 1.454(6)
C25 C27 1.389(6)
C25 C26 1.511(6)
C26 H261 0.9800
C26 H262 0.9800
C26 H263 0.9800
C27 C28 1.393(6)
C27 H27 0.9500
C28 C30 1.379(5)
C29 H291 0.9800
C29 H292 0.9800
C29 H293 0.9800
C30 C31 1.391(5)
C30 H30 0.9500
C31 C32 1.520(5)
C32 H321 0.9800
C32 H322 0.9800
C32 H323 0.9800
C33 C34 1.508(6)
C33 H331 0.9800
C33 H332 0.9800
C33 H333 0.9800
C34 C35 1.369(6)
C35 H35 0.9500
P1A F5A 1.568(3)
P1A F2A 1.568(2)
P1A F4A 1.569(3)
P1A F3A 1.569(3)
P1A F6A 1.569(3)
P1A F1A 1.571(3)
P1B F5B 1.569(3)
P1B F3B 1.569(3)
P1B F4B 1.569(3)
P1B F6B 1.569(3)
P1B F2B 1.569(3)
P1B F1B 1.569(3)
P1C F4C 1.568(3)
P1C F6C 1.569(3)
P1C F1C 1.569(3)
P1C F5C 1.569(3)
P1C F3C 1.569(3)
P1C F2C 1.569(3)
C37 C38 1.450(5)
C37 H371 0.9800
C37 H372 0.9800
C37 H373 0.9800
C38 N39 1.138(5)
N40 C41 1.138(5)
C41 C42 1.450(5)
C42 H421 0.9800
C42 H422 0.9800
C42 H423 0.9800

loop_
_geom_torsion_atom_site_label_1
_geom_torsion_atom_site_label_2
_geom_torsion_atom_site_label_3
_geom_torsion_atom_site_label_4
_geom_torsion
_geom_torsion_site_symmetry_1
N2 Ni N1 C7 -175.9(3) .
N2 Ni N1 C7 3.2(3) 4_755
N1 Ni N1 C7 -73.2(3) 4_755
N3 Ni N1 C7 83.7(3) 4_755
N3 Ni N1 C7 -175.4(3) .
N2 Ni N1 C11 -6.8(2) .
N2 Ni N1 C11 172.3(2) 4_755
N1 Ni N1 C11 95.8(2) 4_755
N3 Ni N1 C11 -107.3(2) 4_755
N3 Ni N1 C11 -6.3(4) .
N1 Ni N2 C23 -175.4(3) .
N1 Ni N2 C23 101.5(3) 4_755
N3 Ni N2 C23 -79.1(3) 4_755
N3 Ni N2 C23 4.8(3) .
N1 Ni N2 C12 4.1(3) .
N1 Ni N2 C12 -79.1(3) 4_755
N3 Ni N2 C12 100.4(3) 4_755
N3 Ni N2 C12 -175.7(3) .
N2 Ni N3 C21 -177.6(3) .
N2 Ni N3 C21 3.3(3) 4_755
N1 Ni N3 C21 -178.1(3) .
N1 Ni N3 C21 82.3(3) 4_755
N3 Ni N3 C21 -74.7(3) 4_755
N2 Ni N3 C22 -6.9(2) .
N2 Ni N3 C22 174.0(3) 4_755
N1 Ni N3 C22 -7.4(4) .
N1 Ni N3 C22 -107.0(3) 4_755
N3 Ni N3 C22 96.0(3) 4_755
C1 O1 C2 C3 10.1(7) .
C1 O1 C2 C35 -171.3(5) .
O1 C2 C3 C4 177.5(4) .
C35 C2 C3 C4 -1.1(6) .
C2 C3 C4 C6 -0.3(5) .
C2 C3 C4 C5 176.9(4) .
C3 C4 C6 C34 1.7(5) .
C5 C4 C6 C34 -175.5(3) .
C3 C4 C6 C8 -179.5(3) .
C5 C4 C6 C8 3.3(5) .
C11 N1 C7 C8 -2.5(5) .
Ni N1 C7 C8 166.0(2) .
N1 C7 C8 C9 2.7(5) .
N1 C7 C8 C6 -175.9(3) .
C4 C6 C8 C9 59.6(5) .
C34 C6 C8 C9 -121.6(4) .
C4 C6 C8 C7 -121.8(4) .
C34 C6 C8 C7 56.9(5) .
C7 C8 C9 C10 -0.9(5) .
C6 C8 C9 C10 177.7(3) .
C8 C9 C10 C11 -0.9(6) .
C8 C9 C10 C16B -167.2(14) .
C7 N1 C11 C10 0.5(5) .
Ni N1 C11 C10 -169.5(3) .
C7 N1 C11 C12 178.4(3) .
Ni N1 C11 C12 8.4(3) .
C9 C10 C11 N1 1.2(5) .
C16B C10 C11 N1 171.7(9) .
C9 C10 C11 C12 -176.4(4) .
C16B C10 C11 C12 -6.0(10) .
C23 N2 C12 C13 -2.1(6) .
Ni N2 C12 C13 178.5(3) .
C23 N2 C12 C11 178.6(3) .
Ni N2 C12 C11 -0.8(4) .
N1 C11 C12 N2 -5.3(4) .
C10 C11 C12 N2 172.5(3) .
N1 C11 C12 C13 175.5(4) .
C10 C11 C12 C13 -6.7(6) .
N2 C12 C13 C17B -159.6(12) .
C11 C12 C13 C17B 19.6(13) .
N2 C12 C13 C14 4.1(7) .
C11 C12 C13 C14 -176.7(5) .
C17B C13 C14 C15 156.4(14) .
C12 C13 C14 C15 -2.9(9) .
C13 C14 C15 C23 -0.2(9) .
C13 C14 C15 C16A 174.3(7) .
C14 C15 C16A C17A 179.8(7) .
C23 C15 C16A C17A -5.6(10) .
C15 C16A C17A C18 1.2(12) .
C9 C10 C16B C17B 173.3(18) .
C11 C10 C16B C17B 5(3) .
C14 C13 C17B C16B 179.3(17) .
C12 C13 C17B C16B -20(3) .
C10 C16B C17B C13 9(4) .
C16A C17A C18 C19 -180.0(6) .
C16A C17A C18 C22 1.6(9) .
C22 C18 C19 C20 -1.8(7) .
C17A C18 C19 C20 179.9(5) .
C18 C19 C20 C21 0.7(6) .
C18 C19 C20 C24 -178.4(4) .
C22 N3 C21 C20 -1.4(5) .
Ni N3 C21 C20 168.8(3) .
C19 C20 C21 N3 1.0(6) .
C24 C20 C21 N3 -179.9(3) .
C21 N3 C22 C18 0.2(6) .
Ni N3 C22 C18 -171.8(3) .
C21 N3 C22 C23 -180.0(3) .
Ni N3 C22 C23 8.0(4) .
C19 C18 C22 N3 1.3(6) .
C17A C18 C22 N3 179.9(4) .
C19 C18 C22 C23 -178.5(4) .
C17A C18 C22 C23 0.1(7) .
C12 N2 C23 C15 -1.2(6) .
Ni N2 C23 C15 178.2(4) .
C12 N2 C23 C22 178.6(3) .
Ni N2 C23 C22 -2.0(5) .
C14 C15 C23 N2 2.3(8) .
C16A C15 C23 N2 -173.0(5) .
C14 C15 C23 C22 -177.4(5) .
C16A C15 C23 C22 7.3(8) .
N3 C22 C23 N2 -4.5(5) .
C18 C22 C23 N2 175.3(4) .
N3 C22 C23 C15 175.3(4) .
C18 C22 C23 C15 -4.9(7) .
C19 C20 C24 C25 59.5(5) .
C21 C20 C24 C25 -119.6(4) .
C19 C20 C24 C31 -125.4(4) .
C21 C20 C24 C31 55.6(5) .
C31 C24 C25 C27 4.0(5) .
C20 C24 C25 C27 179.1(3) .
C31 C24 C25 C26 -175.5(3) .
C20 C24 C25 C26 -0.4(6) .
C24 C25 C27 C28 -2.3(6) .
C26 C25 C27 C28 177.3(4) .
C29 O2 C28 C30 -6.0(6) .
C29 O2 C28 C27 175.6(4) .
C25 C27 C28 O2 178.5(3) .
C25 C27 C28 C30 -0.1(6) .
O2 C28 C30 C31 -178.0(4) .
C27 C28 C30 C31 0.4(5) .
C28 C30 C31 C24 1.4(5) .
C28 C30 C31 C32 179.6(4) .
C25 C24 C31 C30 -3.5(5) .
C20 C24 C31 C30 -179.0(3) .
C25 C24 C31 C32 178.3(4) .
C20 C24 C31 C32 2.8(5) .
C4 C6 C34 C35 -1.6(6) .
C8 C6 C34 C35 179.6(3) .
C4 C6 C34 C33 179.9(4) .
C8 C6 C34 C33 1.1(6) .
C6 C34 C35 C2 0.2(6) .
C33 C34 C35 C2 178.7(4) .
O1 C2 C35 C34 -177.5(4) .
C3 C2 C35 C34 1.2(6) .
